data_4345502
loop_
_publ_author_name
'Sun, Xiao-Fen'
'Wang, Zhongxia'
'Li, Peng-Fei'
'Liao, Wei-Qiang'
'Ye, Heng-Yun'
'Zhang, Yi'

_publ_section_title
;
 Tunable Dielectric Responses Triggered by Dimensionality Modification in
 Organic-Inorganic Hybrid Phase Transition Compounds (C5H6N)CdnCl2n+1 (n =
 1 and 2).
;
_journal_issue 6
_journal_name_full 'Inorganic chemistry'
_journal_page_first 3506
_journal_page_last 3511
_journal_paper_doi 10.1021/acs.inorgchem.6b03074
_journal_volume 56
_journal_year 2017
_chemical_formula_moiety 'Cd Cl3, C5 H6 N'
_chemical_formula_sum 'C5 H6 Cd Cl3 N'
_chemical_formula_weight 298.87
_space_group_crystal_system orthorhombic
_space_group_IT_number 61
_space_group_name_Hall '-P 2ac 2ab'
_space_group_name_H-M_alt 'P b c a'
_symmetry_space_group_name_Hall '-P 2ac 2ab'
_symmetry_space_group_name_H-M 'P b c a'
_atom_sites_solution_hydrogens geom
_audit_creation_method SHELXL-2014/7
_cell_angle_alpha 90
_cell_angle_beta 90
_cell_angle_gamma 90
_cell_formula_units_Z 8
_cell_length_a 6.742(6)
_cell_length_b 14.722(14)
_cell_length_c 17.494(13)
_cell_measurement_reflns_used 2323
_cell_measurement_temperature 293(2)
_cell_measurement_theta_max 27.480
_cell_measurement_theta_min 2.328
_cell_volume 1736(3)
_computing_structure_refinement 'SHELXL-2014/7 (Sheldrick, 2014)'
_diffrn_ambient_temperature 293(2)
_diffrn_measured_fraction_theta_full 0.989
_diffrn_measured_fraction_theta_max 0.990
_diffrn_measurement_device_type 'Rigaku, SCXmini'
_diffrn_measurement_method '\w scans'
_diffrn_radiation_type MoK\a
_diffrn_radiation_wavelength 0.71073
_diffrn_reflns_av_R_equivalents 0.0336
_diffrn_reflns_av_unetI/netI 0.0256
_diffrn_reflns_Laue_measured_fraction_full 0.989
_diffrn_reflns_Laue_measured_fraction_max 0.990
_diffrn_reflns_limit_h_max 8
_diffrn_reflns_limit_h_min -7
_diffrn_reflns_limit_k_max 19
_diffrn_reflns_limit_k_min -19
_diffrn_reflns_limit_l_max 21
_diffrn_reflns_limit_l_min -22
_diffrn_reflns_number 11361
_diffrn_reflns_point_group_measured_fraction_full 0.989
_diffrn_reflns_point_group_measured_fraction_max 0.990
_diffrn_reflns_theta_full 25.242
_diffrn_reflns_theta_max 27.480
_diffrn_reflns_theta_min 2.328
_diffrn_source 'fine-focus sealed tube'
_exptl_absorpt_coefficient_mu 3.362
_exptl_crystal_colour COLOURLESS
_exptl_crystal_density_diffrn 2.287
_exptl_crystal_description BLOCK
_exptl_crystal_F_000 1136.0
_refine_diff_density_max 0.823
_refine_diff_density_min -1.732
_refine_diff_density_rms 0.372
_refine_ls_extinction_method none
_refine_ls_goodness_of_fit_ref 1.317
_refine_ls_hydrogen_treatment constr
_refine_ls_matrix_type full
_refine_ls_number_parameters 91
_refine_ls_number_reflns 1970
_refine_ls_number_restraints 0
_refine_ls_restrained_S_all 1.317
_refine_ls_R_factor_all 0.0346
_refine_ls_R_factor_gt 0.0273
_refine_ls_shift/su_max 0.000
_refine_ls_shift/su_mean 0.000
_refine_ls_structure_factor_coef Fsqd
_refine_ls_weighting_details 'w=1/[\s^2^(Fo^2^)+(0.0514P)^2^] where P=(Fo^2^+2Fc^2^)/3'
_refine_ls_weighting_scheme calc
_refine_ls_wR_factor_gt 0.0830
_refine_ls_wR_factor_ref 0.0998
_reflns_Friedel_coverage 0.000
_reflns_number_gt 1846
_reflns_number_total 1970
_reflns_threshold_expression 'I > 2\s(I)'
_cod_data_source_file ic6b03074_si_003.cif
_cod_data_source_block 1
_cod_depositor_comments 'Adding full bibliography for 4345502--4345505.cif.'
_cod_database_code 4345502
_shelx_shelxl_version_number 2014/7
_shelx_space_group_comment
;
The symmetry employed for this shelxl refinement is uniquely defined
by the following loop, which should always be used as a source of
symmetry information in preference to the above space-group names.
They are only intended as comments.
;

loop_
_space_group_symop_operation_xyz
'x, y, z'
'-x+1/2, -y, z+1/2'
'-x, y+1/2, -z+1/2'
'x+1/2, -y+1/2, -z'
'-x, -y, -z'
'x-1/2, y, -z-1/2'
'x, -y-1/2, z-1/2'
'-x-1/2, y-1/2, z'

loop_
_atom_site_label
_atom_site_type_symbol
_atom_site_fract_x
_atom_site_fract_y
_atom_site_fract_z
_atom_site_U_iso_or_equiv
_atom_site_adp_type
_atom_site_occupancy
_atom_site_site_symmetry_order
_atom_site_calc_flag
_atom_site_refinement_flags_posn
_atom_site_refinement_flags_adp
C5 C 0.4530(6) 0.1732(3) 0.0778(2) 0.0320(9) Uani 1 1 d . .
H5 H 0.5799 0.1947 0.0883 0.038 Uiso 1 1 calc R U
C2 C 0.0795(6) 0.1110(3) 0.0507(3) 0.0303(9) Uani 1 1 d . .
H2 H -0.0487 0.0901 0.0419 0.036 Uiso 1 1 calc R U
C4 C 0.4038(6) 0.1460(3) 0.0056(2) 0.0285(8) Uani 1 1 d . .
H4 H 0.4964 0.1482 -0.0338 0.034 Uiso 1 1 calc R U
C1 C 0.1361(6) 0.1380(3) 0.1222(2) 0.0300(9) Uani 1 1 d . .
H1 H 0.0473 0.1347 0.1628 0.036 Uiso 1 1 calc R U
C3 C 0.2135(6) 0.1151(3) -0.0077(2) 0.0267(9) Uani 1 1 d . .
H3 H 0.1765 0.0970 -0.0566 0.032 Uiso 1 1 calc R U
N1 N 0.3172(5) 0.1688(2) 0.13319(17) 0.0318(8) Uani 1 1 d . .
H1A H 0.3496 0.1869 0.1782 0.038 Uiso 1 1 calc R U
Cd1 Cd 1.04456(4) 0.40649(2) 0.24756(2) 0.01262(13) Uani 1 1 d . .
Cl1 Cl 0.79306(11) 0.27936(5) 0.19863(4) 0.0151(2) Uani 1 1 d . .
Cl2 Cl 0.79713(11) 0.40231(5) 0.36554(5) 0.0153(2) Uani 1 1 d . .
Cl3 Cl 0.79234(11) 0.52179(6) 0.19045(5) 0.0170(2) Uani 1 1 d . .

loop_
_atom_site_aniso_label
_atom_site_aniso_U_11
_atom_site_aniso_U_22
_atom_site_aniso_U_33
_atom_site_aniso_U_23
_atom_site_aniso_U_13
_atom_site_aniso_U_12
C5 0.024(2) 0.030(2) 0.041(2) 0.0045(18) -0.0165(18) -0.0061(16)
C2 0.018(2) 0.028(2) 0.045(2) 0.0110(18) -0.0023(18) -0.0010(16)
C4 0.0261(19) 0.036(2) 0.0234(19) 0.0024(16) 0.0089(16) 0.0018(17)
C1 0.037(2) 0.0245(19) 0.028(2) 0.0055(15) 0.0153(18) 0.0095(17)
C3 0.034(2) 0.030(2) 0.0165(18) -0.0010(15) -0.0080(16) -0.0018(16)
N1 0.064(2) 0.0197(16) 0.0115(15) -0.0034(12) -0.0074(15) 0.0061(15)
Cd1 0.0081(2) 0.01543(19) 0.01435(19) 0.00026(7) 0.00014(8) 0.00028(8)
Cl1 0.0138(4) 0.0160(4) 0.0154(4) -0.0030(3) 0.0000(3) 0.0007(3)
Cl2 0.0122(4) 0.0215(4) 0.0122(4) -0.0009(3) -0.0003(3) 0.0000(3)
Cl3 0.0130(4) 0.0165(4) 0.0216(4) 0.0057(3) -0.0004(3) 0.0006(3)

loop_
_atom_type_symbol
_atom_type_description
_atom_type_scat_dispersion_real
_atom_type_scat_dispersion_imag
_atom_type_scat_source
C C 0.0033 0.0016 'International Tables Vol C Tables 4.2.6.8 and 6.1.1.4'
H H 0.0000 0.0000 'International Tables Vol C Tables 4.2.6.8 and 6.1.1.4'
N N 0.0061 0.0033 'International Tables Vol C Tables 4.2.6.8 and 6.1.1.4'
Cl Cl 0.1484 0.1585 'International Tables Vol C Tables 4.2.6.8 and 6.1.1.4'
Cd Cd -0.8075 1.2024 'International Tables Vol C Tables 4.2.6.8 and 6.1.1.4'

loop_
_geom_angle_atom_site_label_1
_geom_angle_atom_site_label_2
_geom_angle_atom_site_label_3
_geom_angle
_geom_angle_site_symmetry_1
_geom_angle_site_symmetry_3
N1 C5 C4 119.4(3) . .
N1 C5 H5 120.3 . .
C4 C5 H5 120.3 . .
C3 C2 C1 119.2(4) . .
C3 C2 H2 120.4 . .
C1 C2 H2 120.4 . .
C5 C4 C3 118.5(3) . .
C5 C4 H4 120.7 . .
C3 C4 H4 120.7 . .
N1 C1 C2 119.5(3) . .
N1 C1 H1 120.3 . .
C2 C1 H1 120.3 . .
C2 C3 C4 120.3(4) . .
C2 C3 H3 119.9 . .
C4 C3 H3 119.9 . .
C1 N1 C5 123.2(3) . .
C1 N1 H1A 118.4 . .
C5 N1 H1A 118.4 . .
Cl3 Cd1 Cl2 98.66(5) . 6_656
Cl3 Cd1 Cl3 98.80(7) . 6_656
Cl2 Cd1 Cl3 85.01(5) 6_656 6_656
Cl3 Cd1 Cl2 84.43(5) . .
Cl2 Cd1 Cl2 176.79(3) 6_656 .
Cl3 Cd1 Cl2 95.39(5) 6_656 .
Cl3 Cd1 Cl1 85.36(7) . .
Cl2 Cd1 Cl1 98.91(5) 6_656 .
Cl3 Cd1 Cl1 173.84(3) 6_656 .
Cl2 Cd1 Cl1 80.43(5) . .
Cl3 Cd1 Cl1 176.38(3) . 6_656
Cl2 Cd1 Cl1 80.92(5) 6_656 6_656
Cl3 Cd1 Cl1 84.75(7) 6_656 6_656
Cl2 Cd1 Cl1 95.94(5) . 6_656
Cl1 Cd1 Cl1 91.15(7) . 6_656
Cl3 Cd1 Cd1 49.94(4) . 6_556
Cl2 Cd1 Cd1 132.15(4) 6_656 6_556
Cl3 Cd1 Cd1 128.88(4) 6_656 6_556
Cl2 Cd1 Cd1 49.62(3) . 6_556
Cl1 Cd1 Cd1 51.13(4) . 6_556
Cl1 Cd1 Cd1 127.99(4) 6_656 6_556
Cl3 Cd1 Cd1 131.53(4) . 6_656
Cl2 Cd1 Cd1 50.75(4) 6_656 6_656
Cl3 Cd1 Cd1 49.56(3) 6_656 6_656
Cl2 Cd1 Cd1 127.49(4) . 6_656
Cl1 Cd1 Cd1 130.08(4) . 6_656
Cl1 Cd1 Cd1 50.71(4) 6_656 6_656
Cd1 Cd1 Cd1 177.104(14) 6_556 6_656
Cd1 Cl1 Cd1 78.16(7) . 6_556
Cd1 Cl2 Cd1 79.63(7) 6_556 .
Cd1 Cl3 Cd1 80.50(6) . 6_556

loop_
_geom_bond_atom_site_label_1
_geom_bond_atom_site_label_2
_geom_bond_distance
_geom_bond_site_symmetry_2
C5 N1 1.334(5) .
C5 C4 1.367(6) .
C5 H5 0.9300 .
C2 C3 1.364(6) .
C2 C1 1.368(6) .
C2 H2 0.9300 .
C4 C3 1.380(5) .
C4 H4 0.9300 .
C1 N1 1.316(6) .
C1 H1 0.9300 .
C3 H3 0.9300 .
N1 H1A 0.8600 .
Cd1 Cl3 2.6022(16) .
Cd1 Cl2 2.6112(17) 6_656
Cd1 Cl3 2.6170(16) 6_656
Cd1 Cl2 2.6546(17) .
Cd1 Cl1 2.6665(17) .
Cd1 Cl1 2.6825(17) 6_656
Cd1 Cd1 3.372(3) 6_556
Cd1 Cd1 3.372(3) 6_656
Cl1 Cd1 2.6824(17) 6_556
Cl2 Cd1 2.6113(17) 6_556
Cl3 Cd1 2.6169(16) 6_556

loop_
_geom_hbond_atom_site_label_D
_geom_hbond_atom_site_label_H
_geom_hbond_atom_site_label_A
_geom_hbond_distance_DH
_geom_hbond_distance_HA
_geom_hbond_distance_DA
_geom_hbond_angle_DHA
_geom_hbond_site_symmetry_A
N1 H1A Cl1 0.86 2.58 3.366(4) 153.2 6_556
C1 H1 Cl3 0.93 2.87 3.563(5) 132.3 8_655
C1 H1 Cl1 0.93 2.80 3.386(4) 121.6 1_455
C4 H4 Cl2 0.93 2.79 3.680(4) 161.2 7_565
C5 H5 Cl1 0.93 2.71 3.488(4) 141.6 .
N1 H1A Cl1 0.86 2.58 3.366(4) 153.2 6_556
C1 H1 Cl3 0.93 2.87 3.563(5) 132.3 8_655
C1 H1 Cl1 0.93 2.80 3.386(4) 121.6 1_455
C4 H4 Cl2 0.93 2.79 3.680(4) 161.2 7_565
C5 H5 Cl1 0.93 2.71 3.488(4) 141.6 .
N1 H1A Cl1 0.86 2.58 3.366(4) 153.2 6_556
C1 H1 Cl3 0.93 2.87 3.563(5) 132.3 8_655
C1 H1 Cl1 0.93 2.80 3.386(4) 121.6 1_455
C4 H4 Cl2 0.93 2.79 3.680(4) 161.2 7_565
C5 H5 Cl1 0.93 2.71 3.488(4) 141.6 .
N1 H1A Cl1 0.86 2.58 3.366(4) 153.2 6_556
C1 H1 Cl3 0.93 2.87 3.563(5) 132.3 8_655
C1 H1 Cl1 0.93 2.80 3.386(4) 121.6 1_455
C4 H4 Cl2 0.93 2.79 3.680(4) 161.2 7_565
C5 H5 Cl1 0.93 2.71 3.488(4) 141.6 .
N1 H1A Cl1 0.86 2.58 3.366(4) 153.2 6_556
C1 H1 Cl3 0.93 2.87 3.563(5) 132.3 8_655
C1 H1 Cl1 0.93 2.80 3.386(4) 121.6 1_455
C4 H4 Cl2 0.93 2.79 3.680(4) 161.2 7_565
C5 H5 Cl1 0.93 2.71 3.488(4) 141.6 .
N1 H1A Cl1 0.86 2.58 3.366(4) 153.2 6_556
C1 H1 Cl3 0.93 2.87 3.563(5) 132.3 8_655
C1 H1 Cl1 0.93 2.80 3.386(4) 121.6 1_455
C4 H4 Cl2 0.93 2.79 3.680(4) 161.2 7_565
C5 H5 Cl1 0.93 2.71 3.488(4) 141.6 .
N1 H1A Cl1 0.86 2.58 3.366(4) 153.2 6_556
C1 H1 Cl3 0.93 2.87 3.563(5) 132.3 8_655
C1 H1 Cl1 0.93 2.80 3.386(4) 121.6 1_455
C4 H4 Cl2 0.93 2.79 3.680(4) 161.2 7_565
C5 H5 Cl1 0.93 2.71 3.488(4) 141.6 .
N1 H1A Cl1 0.86 2.58 3.366(4) 153.2 6_556
C1 H1 Cl3 0.93 2.87 3.563(5) 132.3 8_655
C1 H1 Cl1 0.93 2.80 3.386(4) 121.6 1_455
C4 H4 Cl2 0.93 2.79 3.680(4) 161.2 7_565
C5 H5 Cl1 0.93 2.71 3.488(4) 141.6 .
N1 H1A Cl1 0.86 2.58 3.366(4) 153.2 6_556
C1 H1 Cl3 0.93 2.87 3.563(5) 132.3 8_655
C1 H1 Cl1 0.93 2.80 3.386(4) 121.6 1_455
C4 H4 Cl2 0.93 2.79 3.680(4) 161.2 7_565
C5 H5 Cl1 0.93 2.71 3.488(4) 141.6 .
N1 H1A Cl1 0.86 2.58 3.366(4) 153.2 6_556
C1 H1 Cl3 0.93 2.87 3.563(5) 132.3 8_655
C1 H1 Cl1 0.93 2.80 3.386(4) 121.6 1_455
C4 H4 Cl2 0.93 2.79 3.680(4) 161.2 7_565
C5 H5 Cl1 0.93 2.71 3.488(4) 141.6 .
N1 H1A Cl1 0.86 2.58 3.366(4) 153.2 6_556
C1 H1 Cl3 0.93 2.87 3.563(5) 132.3 8_655
C1 H1 Cl1 0.93 2.80 3.386(4) 121.6 1_455
C4 H4 Cl2 0.93 2.79 3.680(4) 161.2 7_565
C5 H5 Cl1 0.93 2.71 3.488(4) 141.6 .
N1 H1A Cl1 0.86 2.58 3.366(4) 153.2 6_556
C1 H1 Cl3 0.93 2.87 3.563(5) 132.3 8_655
C1 H1 Cl1 0.93 2.80 3.386(4) 121.6 1_455
C4 H4 Cl2 0.93 2.79 3.680(4) 161.2 7_565
C5 H5 Cl1 0.93 2.71 3.488(4) 141.6 .
C5 H5 Cl1 0.93 2.71 3.488(4) 141.6 .
C4 H4 Cl2 0.93 2.79 3.680(4) 161.2 7_565
C1 H1 Cl1 0.93 2.80 3.386(4) 121.6 1_455
C1 H1 Cl3 0.93 2.87 3.563(5) 132.3 8_655
N1 H1A Cl1 0.86 2.58 3.366(4) 153.2 6_556
C5 H5 Cl1 0.93 2.71 3.488(4) 141.6 .
C4 H4 Cl2 0.93 2.79 3.680(4) 161.2 7_565
C1 H1 Cl1 0.93 2.80 3.386(4) 121.6 1_455
C1 H1 Cl3 0.93 2.87 3.563(5) 132.3 8_655
N1 H1A Cl1 0.86 2.58 3.366(4) 153.2 6_556
C5 H5 Cl1 0.93 2.71 3.488(4) 141.6 .
C4 H4 Cl2 0.93 2.79 3.680(4) 161.2 7_565
C1 H1 Cl1 0.93 2.80 3.386(4) 121.6 1_455
C1 H1 Cl3 0.93 2.87 3.563(5) 132.3 8_655
N1 H1A Cl1 0.86 2.58 3.366(4) 153.2 6_556
C5 H5 Cl1 0.93 2.71 3.488(4) 141.6 .
C4 H4 Cl2 0.93 2.79 3.680(4) 161.2 7_565
C1 H1 Cl1 0.93 2.80 3.386(4) 121.6 1_455
C1 H1 Cl3 0.93 2.87 3.563(5) 132.3 8_655
N1 H1A Cl1 0.86 2.58 3.366(4) 153.2 6_556
C5 H5 Cl1 0.93 2.71 3.488(4) 141.6 .
C4 H4 Cl2 0.93 2.79 3.680(4) 161.2 7_565
C1 H1 Cl1 0.93 2.80 3.386(4) 121.6 1_455
C1 H1 Cl3 0.93 2.87 3.563(5) 132.3 8_655
N1 H1A Cl1 0.86 2.58 3.366(4) 153.2 6_556
C5 H5 Cl1 0.93 2.71 3.488(4) 141.6 .
C4 H4 Cl2 0.93 2.79 3.680(4) 161.2 7_565
C1 H1 Cl1 0.93 2.80 3.386(4) 121.6 1_455
C1 H1 Cl3 0.93 2.87 3.563(5) 132.3 8_655
N1 H1A Cl1 0.86 2.58 3.366(4) 153.2 6_556
C5 H5 Cl1 0.93 2.71 3.488(4) 141.6 .
C4 H4 Cl2 0.93 2.79 3.680(4) 161.2 7_565
C1 H1 Cl1 0.93 2.80 3.386(4) 121.6 1_455
C1 H1 Cl3 0.93 2.87 3.563(5) 132.3 8_655
N1 H1A Cl1 0.86 2.58 3.366(4) 153.2 6_556
C5 H5 Cl1 0.93 2.71 3.488(4) 141.6 .
C4 H4 Cl2 0.93 2.79 3.680(4) 161.2 7_565
C1 H1 Cl1 0.93 2.80 3.386(4) 121.6 1_455
C1 H1 Cl3 0.93 2.87 3.563(5) 132.3 8_655
N1 H1A Cl1 0.86 2.58 3.366(4) 153.2 6_556
C5 H5 Cl1 0.93 2.71 3.488(4) 141.6 .
C4 H4 Cl2 0.93 2.79 3.680(4) 161.2 7_565
C1 H1 Cl1 0.93 2.80 3.386(4) 121.6 1_455
C1 H1 Cl3 0.93 2.87 3.563(5) 132.3 8_655
N1 H1A Cl1 0.86 2.58 3.366(4) 153.2 6_556
C5 H5 Cl1 0.93 2.71 3.488(4) 141.6 .
C4 H4 Cl2 0.93 2.79 3.680(4) 161.2 7_565
C1 H1 Cl1 0.93 2.80 3.386(4) 121.6 1_455
C1 H1 Cl3 0.93 2.87 3.563(5) 132.3 8_655
N1 H1A Cl1 0.86 2.58 3.366(4) 153.2 6_556
C5 H5 Cl1 0.93 2.71 3.488(4) 141.6 .
C4 H4 Cl2 0.93 2.79 3.680(4) 161.2 7_565
C1 H1 Cl1 0.93 2.80 3.386(4) 121.6 1_455
C1 H1 Cl3 0.93 2.87 3.563(5) 132.3 8_655
N1 H1A Cl1 0.86 2.58 3.366(4) 153.2 6_556

loop_
_geom_torsion_atom_site_label_1
_geom_torsion_atom_site_label_2
_geom_torsion_atom_site_label_3
_geom_torsion_atom_site_label_4
_geom_torsion
N1 C5 C4 C3 0.3(6)
C3 C2 C1 N1 1.1(6)
C1 C2 C3 C4 0.1(6)
C5 C4 C3 C2 -0.8(6)
C2 C1 N1 C5 -1.7(6)
C4 C5 N1 C1 0.9(6)
